data_7208097
loop_
_publ_author_name
'Okuno, Takahiro'
'Sakoda, Yumeko'
'Kinuta, Takafumi'
'Sato, Tomohiro'
'Tokutome, Hayato'
'Tajima, Nobuo'
'Nakano, Yoko'
'Fujiki, Michiya'
'Kuroda, Reiko'
'Imai, Yoshitane'

_publ_section_title
;
 Dependence of solid-state optical properties on binding groups in
 biphenyl acid/amine supramolecular organic complexes
;
_journal_issue 14
_journal_name_full CrystEngComm
_journal_page_first 4819
_journal_paper_doi 10.1039/c2ce25259g
_journal_volume 14
_journal_year 2012
_chemical_absolute_configuration ad
_chemical_formula_sum 'C14 H16 N O3 S'
_chemical_formula_weight 278.34
_chemical_name_systematic
;
?
;
_space_group_IT_number 18
_symmetry_cell_setting orthorhombic
_symmetry_space_group_name_Hall 'P 2 2ab'
_symmetry_space_group_name_H-M 'P 21 21 2'
_atom_sites_solution_hydrogens geom
_atom_sites_solution_primary direct
_atom_sites_solution_secondary difmap
_audit_creation_method SHELXL-97
_cell_angle_alpha 90.00
_cell_angle_beta 90.00
_cell_angle_gamma 90.00
_cell_formula_units_Z 4
_cell_length_a 29.1775(14)
_cell_length_b 6.2427(3)
_cell_length_c 7.2407(3)
_cell_measurement_reflns_used 2975
_cell_measurement_temperature 115(2)
_cell_measurement_theta_max 27.90
_cell_measurement_theta_min 1.40
_cell_volume 1318.87(10)
_computing_cell_refinement 'Bruker SAINT'
_computing_data_collection 'Bruker SMART'
_computing_data_reduction 'Bruker SAINT'
_computing_structure_refinement 'SHELXL-97 (Sheldrick, 2008)'
_computing_structure_solution 'SHELXS-97 (Sheldrick, 1997)'
_diffrn_ambient_temperature 115(2)
_diffrn_measured_fraction_theta_full 0.986
_diffrn_measured_fraction_theta_max 0.986
_diffrn_measurement_device_type 'CCD area detector'
_diffrn_measurement_method \w-scans
_diffrn_radiation_monochromator graphite
_diffrn_radiation_source 'fine-focus sealed tube'
_diffrn_radiation_type MoK\a
_diffrn_radiation_wavelength 0.71073
_diffrn_reflns_av_R_equivalents 0.0259
_diffrn_reflns_av_sigmaI/netI 0.0257
_diffrn_reflns_limit_h_max 35
_diffrn_reflns_limit_h_min -38
_diffrn_reflns_limit_k_max 8
_diffrn_reflns_limit_k_min -8
_diffrn_reflns_limit_l_max 9
_diffrn_reflns_limit_l_min -9
_diffrn_reflns_number 11683
_diffrn_reflns_theta_full 27.90
_diffrn_reflns_theta_max 27.90
_diffrn_reflns_theta_min 1.40
_exptl_absorpt_coefficient_mu 0.249
_exptl_absorpt_correction_T_max 0.9756
_exptl_absorpt_correction_T_min 0.8753
_exptl_absorpt_correction_type empirical
_exptl_absorpt_process_details 'Bruker SADABS'
_exptl_crystal_colour colorless
_exptl_crystal_density_diffrn 1.402
_exptl_crystal_density_method 'not measured'
_exptl_crystal_description plate
_exptl_crystal_F_000 588
_exptl_crystal_size_max 0.55
_exptl_crystal_size_mid 0.20
_exptl_crystal_size_min 0.10
_refine_diff_density_max 0.453
_refine_diff_density_min -0.227
_refine_diff_density_rms 0.053
_refine_ls_abs_structure_details 'Flack H D (1983), Acta Cryst. A39, 876-881'
_refine_ls_abs_structure_Flack 0.02(6)
_refine_ls_extinction_method none
_refine_ls_goodness_of_fit_ref 1.064
_refine_ls_hydrogen_treatment constr
_refine_ls_matrix_type full
_refine_ls_number_parameters 174
_refine_ls_number_reflns 3065
_refine_ls_number_restraints 0
_refine_ls_restrained_S_all 1.064
_refine_ls_R_factor_all 0.0335
_refine_ls_R_factor_gt 0.0325
_refine_ls_shift/su_max 0.002
_refine_ls_shift/su_mean 0.000
_refine_ls_structure_factor_coef Fsqd
_refine_ls_weighting_details 'calc w=1/[\s^2^(Fo^2^)+(0.0510P)^2^+0.3189P] where P=(Fo^2^+2Fc^2^)/3'
_refine_ls_weighting_scheme calc
_refine_ls_wR_factor_gt 0.0831
_refine_ls_wR_factor_ref 0.0839
_reflns_number_gt 2975
_reflns_number_total 3065
_reflns_threshold_expression >2\s(I)
_cod_data_source_file c2ce25259g.txt
_cod_data_source_block imai015ver3_4
_cod_original_sg_symbol_H-M P21212
_cod_database_code 7208097

loop_
_symmetry_equiv_pos_as_xyz
'x, y, z'
'-x, -y, z'
'-x+1/2, y+1/2, -z'
'x+1/2, -y+1/2, -z'

loop_
_atom_site_label
_atom_site_type_symbol
_atom_site_fract_x
_atom_site_fract_y
_atom_site_fract_z
_atom_site_U_iso_or_equiv
_atom_site_adp_type
_atom_site_occupancy
_atom_site_symmetry_multiplicity
_atom_site_calc_flag
_atom_site_refinement_flags
C1 C 0.38726(5) 0.2941(3) 0.0633(2) 0.0140(3) Uani 1 1 d .
C2 C 0.42335(5) 0.1701(3) -0.0031(2) 0.0170(3) Uani 1 1 d .
H2 H 0.4178 0.0309 -0.0513 0.020 Uiso 1 1 calc R
C3 C 0.46742(5) 0.2520(2) 0.0019(2) 0.0183(3) Uani 1 1 d .
H3 H 0.4921 0.1669 -0.0417 0.022 Uiso 1 1 calc R
C4 C 0.47621(5) 0.4569(2) 0.0699(2) 0.0154(3) Uani 1 1 d .
C5 C 0.43945(5) 0.5798(3) 0.1333(2) 0.0167(3) Uani 1 1 d .
H5 H 0.4448 0.7204 0.1784 0.020 Uiso 1 1 calc R
C6 C 0.39507(6) 0.4989(3) 0.1313(2) 0.0171(3) Uani 1 1 d .
H6 H 0.3703 0.5829 0.1760 0.021 Uiso 1 1 calc R
S7 S 0.330457(12) 0.19536(6) 0.04614(5) 0.01393(10) Uani 1 1 d .
O8 O 0.31274(4) 0.26930(19) -0.13131(17) 0.0198(3) Uani 1 1 d .
O9 O 0.30522(4) 0.2857(2) 0.20124(17) 0.0234(3) Uani 1 1 d .
O10 O 0.33390(4) -0.03741(17) 0.05508(16) 0.0184(2) Uani 1 1 d .
C11 C 0.35819(5) -0.1866(3) 0.6037(2) 0.0159(3) Uani 1 1 d .
C12 C 0.38390(6) -0.3654(3) 0.6533(2) 0.0191(3) Uani 1 1 d .
H12 H 0.3692 -0.4888 0.7019 0.023 Uiso 1 1 calc R
C13 C 0.43120(6) -0.3625(3) 0.6315(3) 0.0234(4) Uani 1 1 d .
H13 H 0.4488 -0.4837 0.6668 0.028 Uiso 1 1 calc R
C14 C 0.45276(6) -0.1839(3) 0.5586(2) 0.0255(4) Uani 1 1 d .
H14 H 0.4852 -0.1819 0.5456 0.031 Uiso 1 1 calc R
C15 C 0.42708(6) -0.0085(3) 0.5050(2) 0.0249(4) Uani 1 1 d .
H15 H 0.4417 0.1126 0.4517 0.030 Uiso 1 1 calc R
C16 C 0.38006(6) -0.0093(3) 0.5288(2) 0.0200(3) Uani 1 1 d .
H16 H 0.3626 0.1125 0.4936 0.024 Uiso 1 1 calc R
C17 C 0.30678(5) -0.1813(3) 0.6205(2) 0.0152(3) Uani 1 1 d .
H17 H 0.2973 -0.0276 0.6276 0.018 Uiso 1 1 calc R
C18 C 0.28300(5) -0.2789(3) 0.4542(2) 0.0201(3) Uani 1 1 d .
H18A H 0.2924 -0.2026 0.3422 0.030 Uiso 1 1 calc R
H18B H 0.2497 -0.2667 0.4693 0.030 Uiso 1 1 calc R
H18C H 0.2915 -0.4303 0.4437 0.030 Uiso 1 1 calc R
N17 N 0.29088(4) -0.2888(2) 0.79507(18) 0.0159(3) Uani 1 1 d .
H17A H 0.2989 -0.4296 0.7924 0.024 Uiso 1 1 calc R
H17B H 0.2599 -0.2773 0.8043 0.024 Uiso 1 1 calc R
H17C H 0.3042 -0.2244 0.8941 0.024 Uiso 1 1 calc R

loop_
_atom_site_aniso_label
_atom_site_aniso_U_11
_atom_site_aniso_U_22
_atom_site_aniso_U_33
_atom_site_aniso_U_23
_atom_site_aniso_U_13
_atom_site_aniso_U_12
C1 0.0099(7) 0.0156(7) 0.0165(7) -0.0002(7) -0.0005(5) -0.0017(5)
C2 0.0158(8) 0.0120(7) 0.0233(8) -0.0017(6) 0.0004(6) 0.0002(6)
C3 0.0141(7) 0.0141(7) 0.0268(9) -0.0003(6) 0.0034(6) 0.0029(6)
C4 0.0123(7) 0.0167(7) 0.0173(8) 0.0028(6) -0.0009(6) -0.0009(6)
C5 0.0159(8) 0.0138(7) 0.0204(8) -0.0026(7) 0.0002(6) -0.0007(6)
C6 0.0143(7) 0.0182(7) 0.0188(7) -0.0031(6) 0.0015(6) 0.0012(6)
S7 0.01042(17) 0.01402(17) 0.01734(18) -0.00206(15) 0.00086(14) -0.00124(14)
O8 0.0158(5) 0.0187(6) 0.0249(6) 0.0002(5) -0.0041(5) -0.0011(5)
O9 0.0128(5) 0.0290(6) 0.0283(7) -0.0114(6) 0.0054(5) -0.0039(5)
O10 0.0170(5) 0.0155(5) 0.0227(6) 0.0006(4) -0.0016(5) -0.0025(4)
C11 0.0139(7) 0.0187(7) 0.0152(7) -0.0024(6) -0.0007(5) -0.0006(6)
C12 0.0171(8) 0.0211(8) 0.0191(8) 0.0025(6) 0.0025(6) 0.0005(6)
C13 0.0162(8) 0.0311(9) 0.0228(8) 0.0028(7) 0.0000(7) 0.0056(7)
C14 0.0123(7) 0.0407(10) 0.0235(8) -0.0017(9) 0.0008(6) -0.0034(7)
C15 0.0208(8) 0.0298(9) 0.0241(10) 0.0018(7) 0.0013(7) -0.0085(7)
C16 0.0186(8) 0.0194(7) 0.0220(8) 0.0003(7) -0.0027(7) -0.0026(6)
C17 0.0134(7) 0.0139(7) 0.0182(7) 0.0008(6) -0.0004(6) -0.0005(6)
C18 0.0167(7) 0.0236(8) 0.0200(8) -0.0049(8) -0.0029(7) -0.0033(6)
N17 0.0115(6) 0.0176(6) 0.0186(6) -0.0011(6) 0.0016(5) -0.0005(5)

loop_
_atom_type_symbol
_atom_type_description
_atom_type_scat_dispersion_real
_atom_type_scat_dispersion_imag
_atom_type_scat_source
C C 0.0033 0.0016 'International Tables Vol C Tables 4.2.6.8 and 6.1.1.4'
H H 0.0000 0.0000 'International Tables Vol C Tables 4.2.6.8 and 6.1.1.4'
N N 0.0061 0.0033 'International Tables Vol C Tables 4.2.6.8 and 6.1.1.4'
O O 0.0106 0.0060 'International Tables Vol C Tables 4.2.6.8 and 6.1.1.4'
S S 0.1246 0.1234 'International Tables Vol C Tables 4.2.6.8 and 6.1.1.4'

loop_
_geom_angle_atom_site_label_1
_geom_angle_atom_site_label_2
_geom_angle_atom_site_label_3
_geom_angle
_geom_angle_site_symmetry_3
C6 C1 C2 120.66(14) .
C6 C1 S7 119.91(12) .
C2 C1 S7 119.29(12) .
C3 C2 C1 119.20(14) .
C2 C3 C4 121.27(14) .
C3 C4 C5 118.59(14) .
C3 C4 C4 120.22(16) 2_665
C5 C4 C4 121.17(16) 2_665
C6 C5 C4 120.83(15) .
C1 C6 C5 119.42(15) .
O9 S7 O10 112.73(8) .
O9 S7 O8 112.16(7) .
O10 S7 O8 112.25(7) .
O9 S7 C1 106.49(7) .
O10 S7 C1 106.21(7) .
O8 S7 C1 106.43(7) .
C16 C11 C12 119.52(15) .
C16 C11 C17 118.18(15) .
C12 C11 C17 122.24(16) .
C13 C12 C11 119.72(16) .
C14 C13 C12 120.32(16) .
C15 C14 C13 119.92(16) .
C14 C15 C16 119.98(16) .
C15 C16 C11 120.50(16) .
N17 C17 C11 111.45(13) .
N17 C17 C18 110.29(13) .
C11 C17 C18 112.50(14) .

loop_
_geom_bond_atom_site_label_1
_geom_bond_atom_site_label_2
_geom_bond_distance
_geom_bond_site_symmetry_2
C1 C6 1.388(2) .
C1 C2 1.393(2) .
C1 S7 1.7726(15) .
C2 C3 1.384(2) .
C3 C4 1.394(2) .
C4 C5 1.396(2) .
C4 C4 1.489(3) 2_665
C5 C6 1.390(2) .
S7 O9 1.4565(12) .
S7 O10 1.4580(11) .
S7 O8 1.4598(12) .
C11 C16 1.388(2) .
C11 C12 1.392(2) .
C11 C17 1.505(2) .
C12 C13 1.389(2) .
C13 C14 1.385(3) .
C14 C15 1.383(3) .
C15 C16 1.383(3) .
C17 N17 1.504(2) .
C17 C18 1.517(2) .
